data_1006024
loop_
_publ_author_name
'Rodriguez Carvajal, J'
'Vallet Regi, M'
'Gonzalez Calbet, J M'

_publ_section_title
;
Perovskite Threefold Superlattices: A Structure Determination of the
A~3~ M~3~ O~8~ Phase
;
_journal_coden_ASTM MRBUAC
_journal_name_full 'Materials Research Bulletin'
_journal_page_first 423
_journal_page_last 430
_journal_paper_doi 10.1016/0025-5408(89)90023-8
_journal_volume 24
_journal_year 1989
_chemical_formula_structural 'Ca3 Mn1.2 Fe1.8 O8'
_chemical_formula_sum 'Ca3 Fe1.8 Mn1.2 O8'
_chemical_name_systematic 'Calcium manganese iron oxide (3/1.2/1.8/8)'
_space_group_IT_number 26
_symmetry_cell_setting orthorhombic
_symmetry_Int_Tables_number 26
_symmetry_space_group_name_Hall 'P 2c -2c'
_symmetry_space_group_name_H-M 'P c m 21'
_cell_angle_alpha 90
_cell_angle_beta 90
_cell_angle_gamma 90
_cell_formula_units_Z 2
_cell_length_a 5.4761(2)
_cell_length_b 11.1506(4)
_cell_length_c 5.3603(2)
_cell_volume 327.3
_refine_ls_R_factor_all 0.0808
_cod_database_code 1006024

loop_
_symmetry_equiv_pos_as_xyz
x,y,z
x,-y,z
-x,-y,1/2+z
-x,y,1/2+z

loop_
_atom_site_label
_atom_site_type_symbol
_atom_site_symmetry_multiplicity
_atom_site_Wyckoff_symbol
_atom_site_fract_x
_atom_site_fract_y
_atom_site_fract_z
_atom_site_occupancy
_atom_site_attached_hydrogens
_atom_site_calc_flag
Fe1 Fe3+ 2 e 0.3147(7) 0. 0.053(1) 1. 0 d
Mn1 Mn4+ 4 k 0.258(6) 0.3314(2) 0. 0.6 0 d
Fe2 Fe3+ 4 k 0.258(6) 0.3314(2) 0. 0.4 0 d
Ca1 Ca2+ 2 f 0.242(1) 0.5 0.492(2) 1. 0 d
Ca2 Ca2+ 4 k 0.2259(6) 0.1908(2) 0.518(1) 1. 0 d
O1 O2- 2 a 0.355(3) 0. 0.425(3) 1. 0 d
O2 O2- 2 f 0.325(3) 0.5 .000(4) 1. 0 d
O3 O2- 4 k 0.177(2) 0.147(1) -0.023(3) 1. 0 d
O4 O2- 4 g -0.009(3) 0.353(1) 0.248(5) 1. 0 d
O5 O2- 4 h 0.480(3) 0.3038(9) 0.287(3) 1. 0 d

loop_
_atom_type_symbol
_atom_type_oxidation_number
Fe3+ 3.000
Mn4+ 3.830
Ca2+ 2.000
O2- -2.000
